data_1576321
loop_
_publ_author_name
'Maity, Manik Lal'
'Chandra, Sayan'
'Mahato, Samyadeb'
'Bandyopadhyay, Subhajit'

_publ_section_title
;
 Installation of cationic phosphorus on dimethyldihydropyrene
 photoswitches: expanding the atomic repertoire towards far-red
 photoswitching in water.
;
_journal_issue 46
_journal_name_full 'Chemical science'
_journal_page_first 21991
_journal_page_last 22001
_journal_paper_doi 10.1039/d5sc06168g
_journal_volume 16
_journal_year 2025
_chemical_absolute_configuration unk
_chemical_formula_moiety C39H44F6P2
_chemical_formula_sum 'C39 H44 F6 P2'
_chemical_formula_weight 688.68
_space_group_crystal_system orthorhombic
_space_group_IT_number 29
_space_group_name_Hall 'P 2c -2ac'
_space_group_name_H-M_alt 'P c a 21'
_atom_sites_solution_hydrogens geom
_atom_sites_solution_primary 'Intrinsic Phasing'
_audit_creation_method
;FinalCif 2024.9-RC113 by Daniel Kratzert, Freiburg 2025, 
https://dkratzert.de/finalcif.html
;
_audit_update_record
;
2025-04-10 deposited with the CCDC.	2025-10-03 downloaded from the CCDC.
;
_cell_angle_alpha 90
_cell_angle_beta 90
_cell_angle_gamma 90
_cell_formula_units_Z 8
_cell_length_a 38.743(13)
_cell_length_b 18.182(6)
_cell_length_c 9.838(3)
_cell_measurement_reflns_used 9872
_cell_measurement_temperature 100(2)
_cell_measurement_theta_max 22.6388
_cell_measurement_theta_min 2.2368
_cell_measurement_wavelength 0.71073
_cell_volume 6930(4)
_computing_cell_refinement 'SAINT V8.41 (Bruker AXS LLC)'
_computing_data_reduction 'SAINT V8.41 (Bruker AXS LLC)'
_computing_molecular_graphics 'shelXle (C.B. Huebschle, rev 1503)'
_computing_structure_refinement 'SHELXL-2019/2 (Sheldrick, 2019)'
_computing_structure_solution 'SHELXT 2018/2 (Sheldrick, 2018)'
_diffrn_ambient_environment N~2~
_diffrn_ambient_temperature 100(2)
_diffrn_detector CPAD
_diffrn_detector_area_resol_mean 7.391
_diffrn_detector_type 'Bruker PHOTON III'
_diffrn_measured_fraction_theta_full 0.998
_diffrn_measured_fraction_theta_max 0.997
_diffrn_measurement_details
;<Phi   scan: start=   0.0; len= 180.0; end= 180.0 at [Counterclockwise Eulerian 
angles: dx= 60.00 mm theta=   0.000 deg omega=   0.000 deg chi=  54.740 deg] 
measure for 1.0 seconds; frame angle 1.00 degrees, wavelength=0.71073>
<Phi   scan: start= 180.0; len= 180.0; end= 360.0 at [Counterclockwise Eulerian 
angles: dx= 60.00 mm theta=   0.000 deg omega=   0.000 deg chi=  54.740 deg] 
measure for 1.0 seconds; frame angle 1.00 degrees, wavelength=0.71073>
<Phi   scan: start= 360.0; len=   0.5; end= 360.5 at [Counterclockwise Eulerian 
angles: dx= 60.00 mm theta=   6.481 deg omega= 272.722 deg chi=  22.000 deg] 
measure for 5.0 seconds; frame angle 0.50 degrees, wavelength=0.71073>
<Omega scan: start= 324.6; len=  75.0; end= 399.6 at [Counterclockwise Eulerian 
angles: dx= 60.00 mm theta=   9.721 deg phi= 360.000 deg chi=  68.500 deg] 
measure for 5.0 seconds; frame angle 0.50 degrees, wavelength=0.71073>
<Omega scan: start= 324.6; len=  68.5; end= 393.1 at [Counterclockwise Eulerian 
angles: dx= 60.00 mm theta=   6.481 deg phi= 180.000 deg chi=  68.500 deg] 
measure for 5.0 seconds; frame angle 0.50 degrees, wavelength=0.71073>
<Omega scan: start= 358.9; len= 134.5; end= 493.4 at [Counterclockwise Eulerian 
angles: dx= 60.00 mm theta=   6.481 deg phi= 153.000 deg chi= -44.500 deg] 
measure for 5.0 seconds; frame angle 0.50 degrees, wavelength=0.71073>
<Phi   scan: start=   0.0; len= 360.0; end= 360.0 at [Counterclockwise Eulerian 
angles: dx= 60.00 mm theta=   6.481 deg omega= 344.575 deg chi= -22.000 deg] 
measure for 5.0 seconds; frame angle 0.50 degrees, wavelength=0.71073>
<Omega scan: start= 358.9; len= 134.5; end= 493.4 at [Counterclockwise Eulerian 
angles: dx= 60.00 mm theta=   6.481 deg phi=   0.000 deg chi= -44.500 deg] 
measure for 5.0 seconds; frame angle 0.50 degrees, wavelength=0.71073>
<Omega scan: start= 324.6; len=  68.5; end= 393.1 at [Counterclockwise Eulerian 
angles: dx= 60.00 mm theta=   6.481 deg phi= 108.000 deg chi=  68.500 deg] 
measure for 5.0 seconds; frame angle 0.50 degrees, wavelength=0.71073>
<Omega scan: start= 324.6; len=  68.5; end= 393.1 at [Counterclockwise Eulerian 
angles: dx= 60.00 mm theta=   6.481 deg phi=  36.000 deg chi=  68.500 deg] 
measure for 5.0 seconds; frame angle 0.50 degrees, wavelength=0.71073>
<Omega scan: start= 358.9; len= 134.5; end= 493.4 at [Counterclockwise Eulerian 
angles: dx= 60.00 mm theta=   6.481 deg phi= 306.000 deg chi= -44.500 deg] 
measure for 5.0 seconds; frame angle 0.50 degrees, wavelength=0.71073>
<Phi   scan: start=   0.0; len=-180.0; end=-180.0 at [Counterclockwise Eulerian 
angles: dx= 50.00 mm theta=   2.500 deg omega=   0.000 deg chi=  57.540 deg] 
measure for 1.0 seconds; frame angle 1.00 degrees, wavelength=0.71073>
;
_diffrn_measurement_device 'Four Circle Kappa diffractometer'
_diffrn_measurement_device_type 'Bruker D8 QUEST'
_diffrn_measurement_method '\w and \f scans'
_diffrn_measurement_specimen_support 'nylon loop'
_diffrn_radiation_monochromator 'multilayer mirror'
_diffrn_radiation_probe x-ray
_diffrn_radiation_type 'Mo K\a'
_diffrn_radiation_wavelength 0.71073
_diffrn_reflns_av_R_equivalents 0.1461
_diffrn_reflns_av_unetI/netI 0.0707
_diffrn_reflns_Laue_measured_fraction_full 0.998
_diffrn_reflns_Laue_measured_fraction_max 0.997
_diffrn_reflns_limit_h_max 51
_diffrn_reflns_limit_h_min -51
_diffrn_reflns_limit_k_max 24
_diffrn_reflns_limit_k_min -24
_diffrn_reflns_limit_l_max 13
_diffrn_reflns_limit_l_min -13
_diffrn_reflns_number 259288
_diffrn_reflns_point_group_measured_fraction_full 0.999
_diffrn_reflns_point_group_measured_fraction_max 0.997
_diffrn_reflns_reduction_process narrow-frame
_diffrn_reflns_theta_full 25.242
_diffrn_reflns_theta_max 28.351
_diffrn_reflns_theta_min 1.934
_diffrn_source 'microfocus sealed tube'
_diffrn_source_current 1.4
_diffrn_source_target Mo
_diffrn_source_type 'INCOATEC I\mS 3.0'
_diffrn_source_voltage 50
_exptl_absorpt_coefficient_mu 0.185
_exptl_absorpt_correction_T_max 0.98
_exptl_absorpt_correction_T_min 0.962
_exptl_absorpt_correction_type multi-scan
_exptl_absorpt_process_details
;Krause, L., Herbst-Irmer, R., Sheldrick, G. M., Stalke, D. (2015).
"Comparison of silver and molybdenum microfocus X-ray sources for single-crystal
 structure determination"
J. Appl. Cryst. 48, 3-10.
doi:10.1107/S1600576714022985
;
_exptl_crystal_colour colourless
_exptl_crystal_density_diffrn 1.32
_exptl_crystal_description block
_exptl_crystal_F_000 2896
_exptl_crystal_size_max 0.21
_exptl_crystal_size_mid 0.15
_exptl_crystal_size_min 0.11
_refine_diff_density_max 1.068
_refine_diff_density_min -0.887
_refine_diff_density_rms 0.133
_refine_ls_abs_structure_details
;
 Flack x determined using 4053 quotients [(I+)-(I-)]/[(I+)+(I-)]
 (Parsons, Flack and Wagner, Acta Cryst. B69 (2013) 249-259).
;
_refine_ls_abs_structure_Flack 0.48(5)
_refine_ls_extinction_coef 0.0014(3)
_refine_ls_extinction_expression Fc^*^=kFc[1+0.001xFc^2^\l^3^/sin(2\q)]^-1/4^
_refine_ls_extinction_method 'SHELXL-2019/2 (Sheldrick 2019)'
_refine_ls_goodness_of_fit_ref 1.025
_refine_ls_hydrogen_treatment constr
_refine_ls_matrix_type full
_refine_ls_number_parameters 770
_refine_ls_number_reflns 17261
_refine_ls_number_restraints 4743
_refine_ls_restrained_S_all 1.016
_refine_ls_R_factor_all 0.1721
_refine_ls_R_factor_gt 0.1356
_refine_ls_shift/su_max 0.049
_refine_ls_shift/su_mean 0.007
_refine_ls_structure_factor_coef Fsqd
_refine_ls_weighting_details 'w=1/[\s^2^(Fo^2^)+(0.0522P)^2^+63.2962P] where P=(Fo^2^+2Fc^2^)/3'
_refine_ls_weighting_scheme calc
_refine_ls_wR_factor_gt 0.2914
_refine_ls_wR_factor_ref 0.3140
_reflns_Friedel_coverage 0.890
_reflns_Friedel_fraction_full 1.000
_reflns_Friedel_fraction_max 0.996
_reflns_number_gt 12507
_reflns_number_total 17261
_reflns_threshold_expression 'I > 2\s(I)'
_cod_data_source_file d5sc06168g2.cif
_cod_data_source_block sb_mlm_419_a_sq
_cod_depositor_comments
;
The following automatic conversions were performed:

data item '_exptl_absorpt_correction_type' value 'Multi-Scan' was
changed to 'multi-scan' in accordance with the
/home/data/users/saulius/crontab/automatic-downloads/rss-feeds/RSC/lib/dictionaries/cif_core.dic
dictionary named 'cif_core.dic' version 2.4.2 last updated on
2011-04-26.

Automatic conversion script
Id: cif_fix_values 8170 2020-07-09 18:12:32Z antanas 
;
_cod_database_code 1576321
_shelx_shelxl_version_number 2019/3
_shelx_space_group_comment
;
The symmetry employed for this shelxl refinement is uniquely defined
by the following loop, which should always be used as a source of
symmetry information in preference to the above space-group names.
They are only intended as comments.
;
_exptl_bruker_absorpt_correction_t_ratio 0.8786
_shelx_estimated_absorpt_t_min 0.962
_shelx_estimated_absorpt_t_max 0.980
_bruker_diffrn_measurement_temperature_device 'Oxford Cryostream 1000'
_diffrn_measurement_bruker_total_exposure_time 14580.0
_diffrn_reflns_bruker_av_norm_i 130.85
_diffrn_reflns_bruker_number_gt 94616
_computing_bruker_data_scaling 'SADABS-2016/2 - Bruker AXS area detector scaling and absorption correction'
_geom_details
; All esds (except the esd in the dihedral angle between two l.s. planes)
 are estimated using the full covariance matrix.  The cell esds are taken
 into account individually in the estimation of esds in distances, angles
 and torsion angles; correlations between esds in cell parameters are only
 used when they are defined by crystal symmetry.  An approximate (isotropic)
 treatment of cell esds is used for estimating esds involving l.s. planes.
;

loop_
_space_group_symop_operation_xyz
'x, y, z'
'-x, -y, z+1/2'
'x+1/2, -y, z'
'-x+1/2, y, z+1/2'

loop_
_atom_site_label
_atom_site_type_symbol
_atom_site_fract_x
_atom_site_fract_y
_atom_site_fract_z
_atom_site_U_iso_or_equiv
_atom_site_adp_type
_atom_site_occupancy
_atom_site_site_symmetry_order
_atom_site_calc_flag
_atom_site_refinement_flags_posn
_atom_site_refinement_flags_adp
_atom_site_refinement_flags_occupancy
_atom_site_disorder_assembly
_atom_site_disorder_group
C1 C 0.6626(3) 0.7654(6) 0.5966(12) 0.034(3) Uani 1 1 d . U . . .
H1A H 0.661566 0.783137 0.690553 0.051 Uiso 1 1 calc R U . . .
H1B H 0.679337 0.725096 0.590272 0.051 Uiso 1 1 calc R U . . .
H1C H 0.639769 0.747586 0.568998 0.051 Uiso 1 1 calc R U . . .
C7 C 0.6122(2) 0.8298(7) 0.3429(12) 0.028(2) Uani 1 1 d . . . . .
C8 C 0.6401(2) 0.7808(5) 0.3057(12) 0.0206(19) Uani 1 1 d . . . . .
C9 C 0.6757(2) 0.8050(5) 0.3516(9) 0.0170(17) Uani 1 1 d . U . . .
C10 C 0.6739(3) 0.8292(5) 0.5014(10) 0.0195(18) Uani 1 1 d . . . . .
C11 C 0.6477(2) 0.8881(6) 0.5158(9) 0.0198(19) Uani 1 1 d . . . . .
C12 C 0.6170(2) 0.8841(6) 0.4406(12) 0.028(2) Uani 1 1 d . . . . .
H12 H 0.599223 0.919053 0.456618 0.034 Uiso 1 1 calc R U . . .
C20 C 0.6378(2) 0.7245(6) 0.2094(11) 0.024(2) Uani 1 1 d . . . . .
H20 H 0.616198 0.715825 0.166233 0.029 Uiso 1 1 calc R U . . .
C21 C 0.6660(3) 0.6803(6) 0.1741(11) 0.023(2) Uani 1 1 d . . . . .
C22 C 0.6976(3) 0.6920(6) 0.2405(13) 0.032(2) Uani 1 1 d . . . . .
H22 H 0.716572 0.661135 0.218366 0.039 Uiso 1 1 calc R U . . .
C23 C 0.7021(3) 0.7439(6) 0.3318(12) 0.027(2) Uani 1 1 d . . . . .
C24 C 0.6863(2) 0.8664(5) 0.2564(10) 0.0165(16) Uani 1 1 d . U . . .
H24A H 0.710450 0.879518 0.273570 0.025 Uiso 1 1 calc R U . . .
H24B H 0.671602 0.909417 0.272014 0.025 Uiso 1 1 calc R U . . .
H24C H 0.683766 0.849952 0.162068 0.025 Uiso 1 1 calc R U . . .
C25 C 0.7093(3) 0.8531(6) 0.5480(12) 0.026(2) Uani 1 1 d . U . . .
C26 C 0.7119(2) 0.9049(6) 0.6452(12) 0.026(2) Uani 1 1 d . . . . .
H26 H 0.733255 0.909541 0.691977 0.031 Uiso 1 1 calc R U . . .
C27 C 0.6846(2) 0.9530(5) 0.6819(10) 0.0190(18) Uani 1 1 d . . . . .
C28 C 0.6526(3) 0.9467(7) 0.6083(12) 0.029(2) Uani 1 1 d . . . . .
H28 H 0.634764 0.981866 0.621889 0.034 Uiso 1 1 calc R U . . .
C29 C 0.7333(3) 0.7527(7) 0.4099(13) 0.034(3) Uani 1 1 d . . . . .
H29 H 0.751991 0.719723 0.395494 0.041 Uiso 1 1 calc R U . . .
C30 C 0.7367(3) 0.8068(7) 0.5031(14) 0.036(3) Uani 1 1 d . . . . .
H30 H 0.758918 0.814451 0.541379 0.043 Uiso 1 1 calc R U . . .
C31 C 0.6605(3) 0.6209(6) 0.0687(12) 0.029(2) Uani 1 1 d . . . . .
C32 C 0.6495(3) 0.6571(7) -0.0627(14) 0.035(3) Uani 1 1 d . U . . .
H32A H 0.648156 0.619916 -0.134755 0.053 Uiso 1 1 calc R U . . .
H32B H 0.666302 0.694841 -0.088067 0.053 Uiso 1 1 calc R U . . .
H32C H 0.626732 0.679815 -0.050566 0.053 Uiso 1 1 calc R U . . .
C33 C 0.6899(3) 1.0128(5) 0.7806(11) 0.024(2) Uani 1 1 d . . . . .
C34 C 0.7083(4) 0.9805(6) 0.9084(13) 0.046(4) Uani 1 1 d . . . . .
H34A H 0.709701 1.018371 0.979194 0.069 Uiso 1 1 calc R U . . .
H34B H 0.731672 0.964607 0.883792 0.069 Uiso 1 1 calc R U . . .
H34C H 0.695183 0.938378 0.942637 0.069 Uiso 1 1 calc R U . . .
C35 C 0.6926(3) 0.5714(6) 0.0452(15) 0.036(3) Uani 1 1 d . . . . .
H35A H 0.686989 0.533185 -0.021502 0.053 Uiso 1 1 calc R U . . .
H35B H 0.699361 0.548330 0.131150 0.053 Uiso 1 1 calc R U . . .
H35C H 0.711718 0.601466 0.010947 0.053 Uiso 1 1 calc R U . . .
C36 C 0.6313(3) 0.5679(7) 0.1160(13) 0.036(3) Uani 1 1 d . . . . .
H36A H 0.625277 0.534424 0.041659 0.054 Uiso 1 1 calc R U . . .
H36B H 0.610888 0.596656 0.141766 0.054 Uiso 1 1 calc R U . . .
H36C H 0.639249 0.539369 0.194462 0.054 Uiso 1 1 calc R U . . .
C37 C 0.6563(3) 1.0506(8) 0.8326(15) 0.043(3) Uani 1 1 d . . . . .
H37A H 0.662389 1.091556 0.892742 0.064 Uiso 1 1 calc R U . . .
H37B H 0.642384 1.014738 0.882802 0.064 Uiso 1 1 calc R U . . .
H37C H 0.643089 1.069171 0.755004 0.064 Uiso 1 1 calc R U . . .
C38 C 0.7138(3) 1.0751(6) 0.7215(12) 0.031(3) Uani 1 1 d . . . . .
H38A H 0.719300 1.110397 0.793531 0.046 Uiso 1 1 calc R U . . .
H38B H 0.701702 1.100437 0.647521 0.046 Uiso 1 1 calc R U . . .
H38C H 0.735118 1.053233 0.686673 0.046 Uiso 1 1 calc R U . . .
C45 C 0.3871(4) 0.6714(7) 0.5290(13) 0.044(3) Uani 1 1 d . . . . .
C46 C 0.3601(3) 0.7198(8) 0.5653(13) 0.037(3) Uani 1 1 d . . . . .
C47 C 0.3260(4) 0.6982(9) 0.509(2) 0.066(5) Uani 1 1 d . . . . .
C48 C 0.3255(4) 0.6674(8) 0.375(2) 0.059(5) Uani 1 1 d . . . . .
C49 C 0.3528(4) 0.6065(6) 0.3560(16) 0.044(3) Uani 1 1 d . . . . .
C50 C 0.3834(4) 0.6180(7) 0.4275(12) 0.043(3) Uani 1 1 d . . . . .
H50 H 0.402761 0.588133 0.406153 0.052 Uiso 1 1 calc R U . . .
C56 C 0.3621(3) 0.7745(6) 0.6567(13) 0.030(2) Uani 1 1 d . . . . .
H56 H 0.383529 0.782089 0.701424 0.036 Uiso 1 1 calc R U . . .
C57 C 0.2970(3) 0.7558(6) 0.5222(14) 0.032(3) Uani 1 1 d . . . . .
C58 C 0.3025(3) 0.8128(5) 0.6211(11) 0.025(2) Uani 1 1 d . . . . .
H58 H 0.284035 0.845675 0.640100 0.030 Uiso 1 1 calc R U . . .
C59 C 0.3338(3) 0.8224(6) 0.6912(13) 0.029(2) Uani 1 1 d . . . . .
C60 C 0.3131(5) 0.6259(11) 0.606(2) 0.083(6) Uani 1 1 d . U . . .
H60A H 0.295211 0.598087 0.558197 0.124 Uiso 1 1 calc R U . . .
H60B H 0.303853 0.644169 0.692544 0.124 Uiso 1 1 calc R U . . .
H60C H 0.332904 0.593684 0.624234 0.124 Uiso 1 1 calc R U . . .
C61 C 0.2906(3) 0.6506(6) 0.3167(14) 0.035(3) Uani 1 1 d . . . . .
C62 C 0.2635(3) 0.6912(7) 0.3538(17) 0.046(4) Uani 1 1 d . . . . .
H62 H 0.241619 0.683382 0.312863 0.056 Uiso 1 1 calc R U . . .
C63 C 0.2677(3) 0.7461(7) 0.4551(18) 0.050(4) Uani 1 1 d . . . . .
H63 H 0.248687 0.777132 0.475626 0.060 Uiso 1 1 calc R U . . .
C64 C 0.3473(3) 0.5556(5) 0.2518(12) 0.030(2) Uani 1 1 d . . . . .
H64 H 0.366154 0.526166 0.222136 0.036 Uiso 1 1 calc R U . . .
C65 C 0.3167(3) 0.5467(7) 0.1925(13) 0.037(3) Uani 1 1 d . . . . .
C66 C 0.2887(3) 0.5896(6) 0.2228(13) 0.033(3) Uani 1 1 d . . . . .
H66 H 0.267275 0.578904 0.180591 0.039 Uiso 1 1 calc R U . . .
C67 C 0.3388(3) 0.7365(8) 0.2733(17) 0.056(4) Uani 1 1 d . . . . .
H67A H 0.346754 0.716356 0.186337 0.083 Uiso 1 1 calc R U . . .
H67B H 0.357857 0.762844 0.317359 0.083 Uiso 1 1 calc R U . . .
H67C H 0.319633 0.770492 0.257350 0.083 Uiso 1 1 calc R U . . .
C70 C 0.3398(3) 0.8830(6) 0.7977(11) 0.029(2) Uani 1 1 d . . . . .
C71 C 0.3679(3) 0.9333(8) 0.7465(15) 0.043(3) Uani 1 1 d . . . . .
H71A H 0.370378 0.975081 0.808560 0.065 Uiso 1 1 calc R U . . .
H71B H 0.361811 0.951219 0.655664 0.065 Uiso 1 1 calc R U . . .
H71C H 0.389695 0.906119 0.742003 0.065 Uiso 1 1 calc R U . . .
C72 C 0.3067(3) 0.9241(7) 0.8232(11) 0.033(3) Uani 1 1 d . U . . .
H72A H 0.309538 0.956278 0.902343 0.049 Uiso 1 1 calc R U . . .
H72B H 0.288037 0.888956 0.840609 0.049 Uiso 1 1 calc R U . . .
H72C H 0.300969 0.953872 0.743279 0.049 Uiso 1 1 calc R U . . .
C73 C 0.3495(3) 0.8467(8) 0.9335(13) 0.040(3) Uani 1 1 d . . . . .
H73A H 0.356403 0.884633 0.998767 0.060 Uiso 1 1 calc R U . . .
H73B H 0.368689 0.812479 0.919159 0.060 Uiso 1 1 calc R U . . .
H73C H 0.329537 0.819711 0.969252 0.060 Uiso 1 1 calc R U . . .
C74 C 0.2942(5) 0.5144(12) -0.0458(16) 0.077(6) Uani 1 1 d . . . . .
H74A H 0.284805 0.474535 -0.101742 0.116 Uiso 1 1 calc R U . . .
H74B H 0.311603 0.541483 -0.097864 0.116 Uiso 1 1 calc R U . . .
H74C H 0.275480 0.547956 -0.019888 0.116 Uiso 1 1 calc R U . . .
C75 C 0.3103(4) 0.4831(7) 0.0787(14) 0.044(3) Uani 1 1 d . . . . .
C76 C 0.3438(4) 0.4456(8) 0.0449(16) 0.044(3) Uani 1 1 d . . . . .
H76A H 0.340124 0.410801 -0.029876 0.067 Uiso 1 1 calc R U . . .
H76B H 0.352223 0.419014 0.124913 0.067 Uiso 1 1 calc R U . . .
H76C H 0.360861 0.482484 0.017470 0.067 Uiso 1 1 calc R U . . .
C77 C 0.2863(3) 0.4293(7) 0.1411(16) 0.043(3) Uani 1 1 d . . . . .
H77A H 0.285043 0.385290 0.083810 0.065 Uiso 1 1 calc R U . . .
H77B H 0.263350 0.451303 0.149222 0.065 Uiso 1 1 calc R U . . .
H77C H 0.294824 0.415711 0.231510 0.065 Uiso 1 1 calc R U . . .
P1_1 P 0.5710(3) 0.8324(5) 0.2439(12) 0.0234(17) Uani 0.411(14) 1 d D U P A 1
C1_1 C 0.5482(3) 0.7478(6) 0.2606(15) 0.0234(17) Uani 0.411(14) 1 d DG U P A 1
C2_1 C 0.5241(4) 0.7270(7) 0.1632(13) 0.0234(17) Uani 0.411(14) 1 d DG U P A 1
H2_1 H 0.519028 0.758891 0.089360 0.028 Uiso 0.411(14) 1 calc R U P A 1
C3_1 C 0.5074(3) 0.6596(7) 0.1739(14) 0.0234(17) Uani 0.411(14) 1 d DG U P A 1
H3_1 H 0.490978 0.645328 0.107327 0.028 Uiso 0.411(14) 1 calc R U P A 1
C4_1 C 0.5149(4) 0.6129(6) 0.2819(15) 0.0234(17) Uani 0.411(14) 1 d DG U P A 1
H4_1 H 0.503483 0.566803 0.289222 0.028 Uiso 0.411(14) 1 calc R U P A 1
C5_1 C 0.5390(4) 0.6337(7) 0.3793(13) 0.0234(17) Uani 0.411(14) 1 d DG U P A 1
H5_1 H 0.544037 0.601840 0.453152 0.028 Uiso 0.411(14) 1 calc R U P A 1
C6_1 C 0.5556(3) 0.7012(7) 0.3686(13) 0.0234(17) Uani 0.411(14) 1 d DG U P A 1
H6_1 H 0.572087 0.715403 0.435188 0.028 Uiso 0.411(14) 1 calc R U P A 1
C7_1 C 0.5747(4) 0.8470(8) 0.0608(12) 0.0234(17) Uani 0.411(14) 1 d DG U P A 1
C8_1 C 0.5789(4) 0.9176(6) 0.0094(15) 0.0234(17) Uani 0.411(14) 1 d DG U P A 1
H8_1 H 0.580801 0.958213 0.069809 0.028 Uiso 0.411(14) 1 calc R U P A 1
C9_1 C 0.5802(4) 0.9290(6) -0.1302(16) 0.0234(17) Uani 0.411(14) 1 d DG U P A 1
H9_1 H 0.583011 0.977258 -0.165259 0.028 Uiso 0.411(14) 1 calc R U P A 1
C10_1 C 0.5774(4) 0.8696(8) -0.2185(12) 0.0234(17) Uani 0.411(14) 1 d DG U P A 1
H10_1 H 0.578247 0.877318 -0.313939 0.028 Uiso 0.411(14) 1 calc R U P A 1
C11_1 C 0.5732(4) 0.7989(7) -0.1672(13) 0.0234(17) Uani 0.411(14) 1 d DG U P A 1
H11_1 H 0.571274 0.758332 -0.227553 0.028 Uiso 0.411(14) 1 calc R U P A 1
C12_1 C 0.5719(4) 0.7876(6) -0.0276(14) 0.0234(17) Uani 0.411(14) 1 d DG U P A 1
H12_1 H 0.569064 0.739285 0.007515 0.028 Uiso 0.411(14) 1 calc R U P A 1
C13_1 C 0.5436(5) 0.9049(11) 0.302(3) 0.0234(17) Uani 0.411(14) 1 d D U P A 1
H13A_1 H 0.521850 0.903807 0.251365 0.035 Uiso 0.411(14) 1 calc R U P A 1
H13B_1 H 0.555050 0.952300 0.287901 0.035 Uiso 0.411(14) 1 calc R U P A 1
H13C_1 H 0.538848 0.898219 0.399257 0.035 Uiso 0.411(14) 1 calc R U P A 1
P1_2 P 0.5715(2) 0.8197(6) 0.2631(9) 0.0408(16) Uani 0.589(14) 1 d D U P A 2
C1_2 C 0.5552(4) 0.7271(9) 0.2797(17) 0.0408(16) Uani 0.589(14) 1 d D U P A 2
C2_2 C 0.5314(4) 0.6989(10) 0.1881(17) 0.0408(16) Uani 0.589(14) 1 d D U P A 2
H2_2 H 0.522913 0.729516 0.117309 0.049 Uiso 0.589(14) 1 calc R U P A 2
C3_2 C 0.5201(4) 0.6284(10) 0.1975(17) 0.0408(16) Uani 0.589(14) 1 d D U P A 2
H3_2 H 0.504177 0.611069 0.131512 0.049 Uiso 0.589(14) 1 calc R U P A 2
C4_2 C 0.5305(4) 0.5813(11) 0.2968(17) 0.0408(16) Uani 0.589(14) 1 d D U P A 2
H4_2 H 0.520248 0.534188 0.306729 0.049 Uiso 0.589(14) 1 calc R U P A 2
C5_2 C 0.5565(4) 0.6044(10) 0.3827(17) 0.0408(16) Uani 0.589(14) 1 d D U P A 2
H5_2 H 0.565902 0.571665 0.448095 0.049 Uiso 0.589(14) 1 calc R U P A 2
C6_2 C 0.5688(4) 0.6766(9) 0.3728(17) 0.0408(16) Uani 0.589(14) 1 d D U P A 2
H6_2 H 0.586978 0.691823 0.431121 0.049 Uiso 0.589(14) 1 calc R U P A 2
C7_2 C 0.5750(4) 0.8450(10) 0.0904(14) 0.0408(16) Uani 0.589(14) 1 d D U P A 2
C8_2 C 0.5758(4) 0.9199(10) 0.0637(17) 0.0408(16) Uani 0.589(14) 1 d D U P A 2
H8_2 H 0.573806 0.954363 0.135825 0.049 Uiso 0.589(14) 1 calc R U P A 2
C9_2 C 0.5795(4) 0.9439(11) -0.0691(17) 0.0408(16) Uani 0.589(14) 1 d D U P A 2
H9_2 H 0.581065 0.995191 -0.086688 0.049 Uiso 0.589(14) 1 calc R U P A 2
C10_2 C 0.5810(4) 0.8945(11) -0.1778(17) 0.0408(16) Uani 0.589(14) 1 d D U P A 2
H10_2 H 0.581965 0.911876 -0.268800 0.049 Uiso 0.589(14) 1 calc R U P A 2
C11_2 C 0.5811(4) 0.8207(11) -0.1506(16) 0.0408(16) Uani 0.589(14) 1 d D U P A 2
H11_2 H 0.583065 0.786159 -0.222618 0.049 Uiso 0.589(14) 1 calc R U P A 2
C12_2 C 0.5784(4) 0.7966(11) -0.0171(15) 0.0408(16) Uani 0.589(14) 1 d D U P A 2
H12_2 H 0.578898 0.745264 0.000814 0.049 Uiso 0.589(14) 1 calc R U P A 2
C13_2 C 0.5428(4) 0.8818(12) 0.345(2) 0.0408(16) Uani 0.589(14) 1 d D U P A 2
H13A_2 H 0.520128 0.879602 0.301108 0.061 Uiso 0.589(14) 1 calc R U P A 2
H13B_2 H 0.551973 0.931889 0.338464 0.061 Uiso 0.589(14) 1 calc R U P A 2
H13C_2 H 0.540482 0.868123 0.441055 0.061 Uiso 0.589(14) 1 calc R U P A 2
P1_3 P 0.43265(16) 0.6841(5) 0.5988(7) 0.0498(15) Uani 0.594(7) 1 d D U P B 1
C1_3 C 0.4299(4) 0.6534(10) 0.7700(14) 0.0498(15) Uani 0.594(7) 1 d D U P B 1
C2_3 C 0.4313(4) 0.5780(10) 0.7974(17) 0.0498(15) Uani 0.594(7) 1 d D U P B 1
H2_3 H 0.432948 0.543519 0.725172 0.060 Uiso 0.594(7) 1 calc R U P B 1
C3_3 C 0.4304(4) 0.5543(11) 0.9313(16) 0.0498(15) Uani 0.594(7) 1 d D U P B 1
H3_3 H 0.432072 0.503291 0.951113 0.060 Uiso 0.594(7) 1 calc R U P B 1
C4_3 C 0.4271(5) 0.6041(11) 1.0353(18) 0.0498(15) Uani 0.594(7) 1 d D U P B 1
H4_3 H 0.424350 0.587154 1.126008 0.060 Uiso 0.594(7) 1 calc R U P B 1
C5_3 C 0.4278(5) 0.6788(11) 1.0087(17) 0.0498(15) Uani 0.594(7) 1 d D U P B 1
H5_3 H 0.428257 0.712668 1.082222 0.060 Uiso 0.594(7) 1 calc R U P B 1
C6_3 C 0.4278(5) 0.7052(11) 0.8760(16) 0.0498(15) Uani 0.594(7) 1 d D U P B 1
H6_3 H 0.426378 0.756397 0.857511 0.060 Uiso 0.594(7) 1 calc R U P B 1
C7_3 C 0.4498(4) 0.7739(9) 0.5979(17) 0.0498(15) Uani 0.594(7) 1 d D U P B 1
C8_3 C 0.4384(4) 0.8190(10) 0.4958(17) 0.0498(15) Uani 0.594(7) 1 d D U P B 1
H8_3 H 0.421128 0.803282 0.433686 0.060 Uiso 0.594(7) 1 calc R U P B 1
C9_3 C 0.4528(4) 0.8875(11) 0.4865(18) 0.0498(15) Uani 0.594(7) 1 d D U P B 1
H9_3 H 0.445881 0.920096 0.416199 0.060 Uiso 0.594(7) 1 calc R U P B 1
C10_3 C 0.4774(5) 0.9093(11) 0.5792(19) 0.0498(15) Uani 0.594(7) 1 d D U P B 1
H10_3 H 0.485860 0.958280 0.575154 0.060 Uiso 0.594(7) 1 calc R U P B 1
C11_3 C 0.4902(4) 0.8635(10) 0.6763(19) 0.0498(15) Uani 0.594(7) 1 d D U P B 1
H11_3 H 0.507323 0.879657 0.738612 0.060 Uiso 0.594(7) 1 calc R U P B 1
C12_3 C 0.4772(4) 0.7925(10) 0.681(2) 0.0498(15) Uani 0.594(7) 1 d D U P B 1
H12_3 H 0.487085 0.757025 0.740356 0.060 Uiso 0.594(7) 1 calc R U P B 1
C13_3 C 0.4638(5) 0.6289(13) 0.508(2) 0.0498(15) Uani 0.594(7) 1 d D U P B 1
H13A_3 H 0.480943 0.609447 0.571621 0.075 Uiso 0.594(7) 1 calc R U P B 1
H13B_3 H 0.475467 0.659331 0.439348 0.075 Uiso 0.594(7) 1 calc R U P B 1
H13C_3 H 0.452009 0.587977 0.462521 0.075 Uiso 0.594(7) 1 calc R U P B 1
P1_4 P 0.4233(2) 0.6658(4) 0.6221(8) 0.0241(13) Uani 0.406(7) 1 d D U P B 2
C1_4 C 0.4188(4) 0.6519(10) 0.7997(15) 0.0241(13) Uani 0.406(7) 1 d D U P B 2
C2_4 C 0.4492(4) 0.6523(9) 0.8756(16) 0.0241(13) Uani 0.406(7) 1 d D U P B 2
H2_4 H 0.470873 0.660831 0.833601 0.029 Uiso 0.406(7) 1 calc R U P B 2
C3_4 C 0.4466(4) 0.6399(10) 1.0145(17) 0.0241(13) Uani 0.406(7) 1 d D U P B 2
H3_4 H 0.467022 0.638255 1.068154 0.029 Uiso 0.406(7) 1 calc R U P B 2
C4_4 C 0.4142(4) 0.6296(12) 1.0770(19) 0.0241(13) Uani 0.406(7) 1 d D U P B 2
H4_4 H 0.412158 0.624365 1.172727 0.029 Uiso 0.406(7) 1 calc R U P B 2
C5_4 C 0.3852(5) 0.6274(12) 0.9918(17) 0.0241(13) Uani 0.406(7) 1 d D U P B 2
H5_4 H 0.363247 0.617913 1.031240 0.029 Uiso 0.406(7) 1 calc R U P B 2
C6_4 C 0.3871(4) 0.6383(12) 0.8543(17) 0.0241(13) Uani 0.406(7) 1 d D U P B 2
H6_4 H 0.367070 0.636491 0.798944 0.029 Uiso 0.406(7) 1 calc R U P B 2
C7_4 C 0.4440(5) 0.7519(8) 0.5865(17) 0.0241(13) Uani 0.406(7) 1 d D U P B 2
C8_4 C 0.4511(4) 0.7680(9) 0.4495(17) 0.0241(13) Uani 0.406(7) 1 d D U P B 2
H8_4 H 0.446346 0.732583 0.380961 0.029 Uiso 0.406(7) 1 calc R U P B 2
C9_4 C 0.4651(5) 0.8357(9) 0.4149(18) 0.0241(13) Uani 0.406(7) 1 d D U P B 2
H9_4 H 0.469977 0.847153 0.322717 0.029 Uiso 0.406(7) 1 calc R U P B 2
C10_4 C 0.4719(6) 0.8873(10) 0.5187(18) 0.0241(13) Uani 0.406(7) 1 d D U P B 2
H10_4 H 0.482291 0.933195 0.497132 0.029 Uiso 0.406(7) 1 calc R U P B 2
C11_4 C 0.4635(5) 0.8710(10) 0.6511(18) 0.0241(13) Uani 0.406(7) 1 d D U P B 2
H11_4 H 0.466946 0.907094 0.719483 0.029 Uiso 0.406(7) 1 calc R U P B 2
C12_4 C 0.4500(5) 0.8033(9) 0.6870(18) 0.0241(13) Uani 0.406(7) 1 d D U P B 2
H12_4 H 0.445047 0.792388 0.779308 0.029 Uiso 0.406(7) 1 calc R U P B 2
C13_4 C 0.4497(6) 0.5933(10) 0.553(2) 0.0241(13) Uani 0.406(7) 1 d D U P B 2
H13A_4 H 0.474124 0.605096 0.567691 0.036 Uiso 0.406(7) 1 calc R U P B 2
H13B_4 H 0.445274 0.588670 0.455304 0.036 Uiso 0.406(7) 1 calc R U P B 2
H13C_4 H 0.444147 0.546862 0.598379 0.036 Uiso 0.406(7) 1 calc R U P B 2
P1_5 P 0.4518(2) 0.4155(4) 0.3023(8) 0.0322(13) Uani 0.580(13) 1 d D U P C 1
F1_5 F 0.4714(3) 0.4541(6) 0.1761(12) 0.0322(13) Uani 0.580(13) 1 d D U P C 1
F2_5 F 0.4273(3) 0.4846(6) 0.3167(12) 0.0322(13) Uani 0.580(13) 1 d D U P C 1
F3_5 F 0.4344(3) 0.3828(6) 0.4386(11) 0.0322(13) Uani 0.580(13) 1 d D U P C 1
F4_5 F 0.4763(2) 0.3452(5) 0.2944(12) 0.0322(13) Uani 0.580(13) 1 d D U P C 1
F5_5 F 0.4771(3) 0.4591(6) 0.4016(11) 0.0322(13) Uani 0.580(13) 1 d D U P C 1
F6_5 F 0.4240(3) 0.3764(6) 0.2060(11) 0.0322(13) Uani 0.580(13) 1 d D U P C 1
P1_6 P 0.4490(3) 0.4078(7) 0.2799(12) 0.045(2) Uani 0.420(13) 1 d D U P C 2
F1_6 F 0.4806(3) 0.4254(10) 0.3789(16) 0.045(2) Uani 0.420(13) 1 d D U P C 2
F2_6 F 0.4215(4) 0.4577(9) 0.3518(17) 0.045(2) Uani 0.420(13) 1 d D U P C 2
F3_6 F 0.4215(4) 0.3878(10) 0.1610(16) 0.045(2) Uani 0.420(13) 1 d D U P C 2
F4_6 F 0.4740(4) 0.3511(8) 0.2033(17) 0.045(2) Uani 0.420(13) 1 d D U P C 2
F5_6 F 0.4347(4) 0.3430(9) 0.3723(17) 0.045(2) Uani 0.420(13) 1 d D U P C 2
F6_6 F 0.4622(4) 0.4718(9) 0.1803(18) 0.045(2) Uani 0.420(13) 1 d D U P C 2
P1_7 P 0.4493(3) 0.9110(7) 1.0731(13) 0.071(3) Uani 0.444(15) 1 d D U P D 1
F1_7 F 0.4660(5) 0.9625(10) 1.185(2) 0.071(3) Uani 0.444(15) 1 d D U P D 1
F2_7 F 0.4222(5) 0.9755(10) 1.030(2) 0.071(3) Uani 0.444(15) 1 d D U P D 1
F3_7 F 0.4326(5) 0.8556(10) 0.966(2) 0.071(3) Uani 0.444(15) 1 d D U P D 1
F4_7 F 0.4726(5) 0.8445(9) 1.126(2) 0.071(3) Uani 0.444(15) 1 d D U P D 1
F5_7 F 0.4181(4) 0.8935(9) 1.1763(18) 0.071(3) Uani 0.444(15) 1 d D U P D 1
F6_7 F 0.4762(5) 0.9347(10) 0.9610(18) 0.071(3) Uani 0.444(15) 1 d D U P D 1
P1_8 P 0.4547(2) 0.9185(5) 1.0525(11) 0.059(2) Uani 0.556(15) 1 d D U P D 1
F1_8 F 0.4340(4) 0.9940(6) 1.0723(18) 0.059(2) Uani 0.556(15) 1 d D U P D 1
F2_8 F 0.4326(3) 0.8938(8) 0.9266(15) 0.059(2) Uani 0.556(15) 1 d D U P D 1
F3_8 F 0.4793(3) 0.8476(6) 1.0353(18) 0.059(2) Uani 0.556(15) 1 d D U P D 1
F4_8 F 0.4766(4) 0.9398(8) 1.1865(15) 0.059(2) Uani 0.556(15) 1 d D U P D 1
F5_8 F 0.4291(4) 0.8726(7) 1.1454(17) 0.059(2) Uani 0.556(15) 1 d D U P D 1
F6_8 F 0.4824(4) 0.9603(8) 0.9612(17) 0.059(2) Uani 0.556(15) 1 d D U P D 1

loop_
_atom_site_aniso_label
_atom_site_aniso_U_11
_atom_site_aniso_U_22
_atom_site_aniso_U_33
_atom_site_aniso_U_23
_atom_site_aniso_U_13
_atom_site_aniso_U_12
C1 0.057(6) 0.023(5) 0.022(5) -0.016(4) -0.002(5) -0.012(5)
C7 0.009(4) 0.046(6) 0.030(6) -0.009(5) 0.006(4) -0.004(4)
C8 0.013(4) 0.018(4) 0.031(5) -0.003(4) 0.006(4) -0.001(3)
C9 0.022(4) 0.018(4) 0.011(3) 0.007(3) 0.002(3) -0.002(3)
C10 0.030(5) 0.017(4) 0.012(4) -0.003(3) -0.002(4) -0.005(4)
C11 0.012(4) 0.041(6) 0.005(4) 0.007(4) 0.001(3) -0.005(4)
C12 0.009(4) 0.042(6) 0.033(6) -0.007(5) 0.001(4) -0.001(4)
C20 0.015(4) 0.041(6) 0.017(5) 0.002(4) -0.001(3) -0.007(4)
C21 0.025(5) 0.025(5) 0.019(5) -0.001(4) -0.006(4) -0.004(4)
C22 0.027(5) 0.033(6) 0.037(6) 0.000(5) -0.011(5) 0.007(4)
C23 0.023(5) 0.026(5) 0.033(6) 0.007(4) -0.008(4) 0.003(4)
C24 0.018(2) 0.015(3) 0.017(3) 0.001(2) 0.003(2) 0.001(2)
C25 0.021(4) 0.027(4) 0.028(4) 0.002(4) -0.009(4) 0.003(3)
C26 0.014(4) 0.027(5) 0.036(6) -0.009(5) -0.008(4) 0.004(4)
C27 0.019(4) 0.023(4) 0.015(4) 0.000(4) 0.006(4) -0.004(3)
C28 0.017(4) 0.043(6) 0.026(5) -0.001(5) 0.003(4) -0.009(4)
C29 0.025(5) 0.043(7) 0.034(6) -0.008(5) -0.022(5) 0.006(4)
C30 0.029(5) 0.040(6) 0.039(7) -0.007(6) -0.011(5) 0.016(5)
C31 0.029(5) 0.030(5) 0.028(6) 0.005(5) -0.011(4) -0.004(4)
C32 0.035(3) 0.037(3) 0.033(3) 0.001(3) 0.000(3) 0.002(2)
C33 0.035(5) 0.016(4) 0.020(5) 0.004(4) 0.003(4) -0.008(4)
C34 0.098(11) 0.019(5) 0.021(5) 0.001(4) -0.014(7) 0.007(6)
C35 0.041(6) 0.019(5) 0.047(7) 0.008(5) 0.001(5) 0.003(4)
C36 0.046(6) 0.031(6) 0.031(6) -0.024(5) 0.004(5) -0.013(5)
C37 0.037(6) 0.055(8) 0.037(7) -0.018(6) 0.015(5) -0.016(6)
C38 0.025(5) 0.032(6) 0.034(6) 0.014(5) -0.011(4) -0.010(4)
C45 0.068(8) 0.035(6) 0.027(6) -0.016(5) -0.024(6) 0.030(6)
C46 0.032(6) 0.055(7) 0.024(6) 0.011(6) -0.002(5) 0.006(5)
C47 0.036(7) 0.061(9) 0.100(13) -0.050(10) -0.020(8) 0.024(6)
C48 0.042(7) 0.040(7) 0.093(13) -0.028(8) -0.016(8) 0.023(6)
C49 0.061(8) 0.021(5) 0.051(8) -0.006(5) -0.008(7) 0.017(5)
C50 0.075(9) 0.037(6) 0.018(5) -0.014(5) -0.013(6) 0.034(6)
C56 0.027(5) 0.029(5) 0.032(6) -0.002(5) 0.003(4) 0.004(4)
C57 0.029(5) 0.025(5) 0.044(7) -0.020(5) 0.005(5) 0.002(4)
C58 0.036(5) 0.016(4) 0.023(5) -0.008(4) 0.010(4) -0.006(4)
C59 0.032(5) 0.026(5) 0.029(6) 0.002(5) 0.008(5) 0.002(4)
C60 0.092(10) 0.072(9) 0.085(10) 0.016(8) 0.037(9) 0.010(8)
C61 0.034(5) 0.023(5) 0.047(7) -0.003(5) 0.007(5) -0.005(4)
C62 0.028(5) 0.040(7) 0.071(10) -0.024(7) -0.009(6) -0.018(5)
C63 0.027(5) 0.034(7) 0.089(12) -0.032(7) 0.013(6) -0.001(5)
C64 0.050(6) 0.016(4) 0.024(5) 0.002(4) 0.002(5) 0.017(4)
C65 0.046(6) 0.035(6) 0.029(6) -0.005(5) -0.006(5) 0.002(5)
C66 0.040(6) 0.020(5) 0.037(7) 0.000(5) -0.003(5) -0.009(4)
C67 0.037(6) 0.070(10) 0.060(9) 0.045(8) 0.003(6) 0.015(6)
C70 0.034(5) 0.040(6) 0.012(4) -0.013(4) 0.010(4) 0.000(4)
C71 0.028(5) 0.063(8) 0.039(7) 0.010(6) -0.005(5) -0.002(5)
C72 0.032(5) 0.051(6) 0.015(5) -0.017(4) -0.003(4) 0.002(5)
C73 0.042(6) 0.053(7) 0.025(5) -0.006(5) -0.002(5) 0.011(5)
C74 0.076(11) 0.124(17) 0.032(8) -0.024(10) -0.018(8) 0.040(11)
C75 0.050(7) 0.042(7) 0.040(7) -0.027(6) -0.015(6) 0.017(6)
C76 0.053(8) 0.036(7) 0.045(8) -0.004(6) -0.003(6) 0.012(6)
C77 0.049(7) 0.027(6) 0.053(8) -0.027(6) 0.006(6) 0.005(5)
P1_1 0.018(2) 0.020(3) 0.032(3) -0.0020(19) 0.005(2) -0.0026(17)
C1_1 0.018(2) 0.020(3) 0.032(3) -0.0020(19) 0.005(2) -0.0026(17)
C2_1 0.018(2) 0.020(3) 0.032(3) -0.0020(19) 0.005(2) -0.0026(17)
C3_1 0.018(2) 0.020(3) 0.032(3) -0.0020(19) 0.005(2) -0.0026(17)
C4_1 0.018(2) 0.020(3) 0.032(3) -0.0020(19) 0.005(2) -0.0026(17)
C5_1 0.018(2) 0.020(3) 0.032(3) -0.0020(19) 0.005(2) -0.0026(17)
C6_1 0.018(2) 0.020(3) 0.032(3) -0.0020(19) 0.005(2) -0.0026(17)
C7_1 0.018(2) 0.020(3) 0.032(3) -0.0020(19) 0.005(2) -0.0026(17)
C8_1 0.018(2) 0.020(3) 0.032(3) -0.0020(19) 0.005(2) -0.0026(17)
C9_1 0.018(2) 0.020(3) 0.032(3) -0.0020(19) 0.005(2) -0.0026(17)
C10_1 0.018(2) 0.020(3) 0.032(3) -0.0020(19) 0.005(2) -0.0026(17)
C11_1 0.018(2) 0.020(3) 0.032(3) -0.0020(19) 0.005(2) -0.0026(17)
C12_1 0.018(2) 0.020(3) 0.032(3) -0.0020(19) 0.005(2) -0.0026(17)
C13_1 0.018(2) 0.020(3) 0.032(3) -0.0020(19) 0.005(2) -0.0026(17)
P1_2 0.0115(17) 0.080(4) 0.031(2) -0.013(2) 0.0039(15) -0.009(2)
C1_2 0.0115(17) 0.080(4) 0.031(2) -0.013(2) 0.0039(15) -0.009(2)
C2_2 0.0115(17) 0.080(4) 0.031(2) -0.013(2) 0.0039(15) -0.009(2)
C3_2 0.0115(17) 0.080(4) 0.031(2) -0.013(2) 0.0039(15) -0.009(2)
C4_2 0.0115(17) 0.080(4) 0.031(2) -0.013(2) 0.0039(15) -0.009(2)
C5_2 0.0115(17) 0.080(4) 0.031(2) -0.013(2) 0.0039(15) -0.009(2)
C6_2 0.0115(17) 0.080(4) 0.031(2) -0.013(2) 0.0039(15) -0.009(2)
C7_2 0.0115(17) 0.080(4) 0.031(2) -0.013(2) 0.0039(15) -0.009(2)
C8_2 0.0115(17) 0.080(4) 0.031(2) -0.013(2) 0.0039(15) -0.009(2)
C9_2 0.0115(17) 0.080(4) 0.031(2) -0.013(2) 0.0039(15) -0.009(2)
C10_2 0.0115(17) 0.080(4) 0.031(2) -0.013(2) 0.0039(15) -0.009(2)
C11_2 0.0115(17) 0.080(4) 0.031(2) -0.013(2) 0.0039(15) -0.009(2)
C12_2 0.0115(17) 0.080(4) 0.031(2) -0.013(2) 0.0039(15) -0.009(2)
C13_2 0.0115(17) 0.080(4) 0.031(2) -0.013(2) 0.0039(15) -0.009(2)
P1_3 0.026(2) 0.088(4) 0.035(2) -0.015(2) -0.0147(17) 0.015(2)
C1_3 0.026(2) 0.088(4) 0.035(2) -0.015(2) -0.0147(17) 0.015(2)
C2_3 0.026(2) 0.088(4) 0.035(2) -0.015(2) -0.0147(17) 0.015(2)
C3_3 0.026(2) 0.088(4) 0.035(2) -0.015(2) -0.0147(17) 0.015(2)
C4_3 0.026(2) 0.088(4) 0.035(2) -0.015(2) -0.0147(17) 0.015(2)
C5_3 0.026(2) 0.088(4) 0.035(2) -0.015(2) -0.0147(17) 0.015(2)
C6_3 0.026(2) 0.088(4) 0.035(2) -0.015(2) -0.0147(17) 0.015(2)
C7_3 0.026(2) 0.088(4) 0.035(2) -0.015(2) -0.0147(17) 0.015(2)
C8_3 0.026(2) 0.088(4) 0.035(2) -0.015(2) -0.0147(17) 0.015(2)
C9_3 0.026(2) 0.088(4) 0.035(2) -0.015(2) -0.0147(17) 0.015(2)
C10_3 0.026(2) 0.088(4) 0.035(2) -0.015(2) -0.0147(17) 0.015(2)
C11_3 0.026(2) 0.088(4) 0.035(2) -0.015(2) -0.0147(17) 0.015(2)
C12_3 0.026(2) 0.088(4) 0.035(2) -0.015(2) -0.0147(17) 0.015(2)
C13_3 0.026(2) 0.088(4) 0.035(2) -0.015(2) -0.0147(17) 0.015(2)
P1_4 0.023(2) 0.023(2) 0.026(2) 0.0075(18) 0.0006(19) 0.0038(18)
C1_4 0.023(2) 0.023(2) 0.026(2) 0.0075(18) 0.0006(19) 0.0038(18)
C2_4 0.023(2) 0.023(2) 0.026(2) 0.0075(18) 0.0006(19) 0.0038(18)
C3_4 0.023(2) 0.023(2) 0.026(2) 0.0075(18) 0.0006(19) 0.0038(18)
C4_4 0.023(2) 0.023(2) 0.026(2) 0.0075(18) 0.0006(19) 0.0038(18)
C5_4 0.023(2) 0.023(2) 0.026(2) 0.0075(18) 0.0006(19) 0.0038(18)
C6_4 0.023(2) 0.023(2) 0.026(2) 0.0075(18) 0.0006(19) 0.0038(18)
C7_4 0.023(2) 0.023(2) 0.026(2) 0.0075(18) 0.0006(19) 0.0038(18)
C8_4 0.023(2) 0.023(2) 0.026(2) 0.0075(18) 0.0006(19) 0.0038(18)
C9_4 0.023(2) 0.023(2) 0.026(2) 0.0075(18) 0.0006(19) 0.0038(18)
C10_4 0.023(2) 0.023(2) 0.026(2) 0.0075(18) 0.0006(19) 0.0038(18)
C11_4 0.023(2) 0.023(2) 0.026(2) 0.0075(18) 0.0006(19) 0.0038(18)
C12_4 0.023(2) 0.023(2) 0.026(2) 0.0075(18) 0.0006(19) 0.0038(18)
C13_4 0.023(2) 0.023(2) 0.026(2) 0.0075(18) 0.0006(19) 0.0038(18)
P1_5 0.0285(16) 0.0329(17) 0.0352(17) 0.0060(11) 0.0120(11) 0.0061(10)
F1_5 0.0285(16) 0.0329(17) 0.0352(17) 0.0060(11) 0.0120(11) 0.0061(10)
F2_5 0.0285(16) 0.0329(17) 0.0352(17) 0.0060(11) 0.0120(11) 0.0061(10)
F3_5 0.0285(16) 0.0329(17) 0.0352(17) 0.0060(11) 0.0120(11) 0.0061(10)
F4_5 0.0285(16) 0.0329(17) 0.0352(17) 0.0060(11) 0.0120(11) 0.0061(10)
F5_5 0.0285(16) 0.0329(17) 0.0352(17) 0.0060(11) 0.0120(11) 0.0061(10)
F6_5 0.0285(16) 0.0329(17) 0.0352(17) 0.0060(11) 0.0120(11) 0.0061(10)
P1_6 0.032(3) 0.056(4) 0.047(4) 0.015(3) 0.012(3) 0.007(2)
F1_6 0.032(3) 0.056(4) 0.047(4) 0.015(3) 0.012(3) 0.007(2)
F2_6 0.032(3) 0.056(4) 0.047(4) 0.015(3) 0.012(3) 0.007(2)
F3_6 0.032(3) 0.056(4) 0.047(4) 0.015(3) 0.012(3) 0.007(2)
F4_6 0.032(3) 0.056(4) 0.047(4) 0.015(3) 0.012(3) 0.007(2)
F5_6 0.032(3) 0.056(4) 0.047(4) 0.015(3) 0.012(3) 0.007(2)
F6_6 0.032(3) 0.056(4) 0.047(4) 0.015(3) 0.012(3) 0.007(2)
P1_7 0.087(5) 0.055(4) 0.072(5) -0.042(4) -0.034(4) 0.045(4)
F1_7 0.087(5) 0.055(4) 0.072(5) -0.042(4) -0.034(4) 0.045(4)
F2_7 0.087(5) 0.055(4) 0.072(5) -0.042(4) -0.034(4) 0.045(4)
F3_7 0.087(5) 0.055(4) 0.072(5) -0.042(4) -0.034(4) 0.045(4)
F4_7 0.087(5) 0.055(4) 0.072(5) -0.042(4) -0.034(4) 0.045(4)
F5_7 0.087(5) 0.055(4) 0.072(5) -0.042(4) -0.034(4) 0.045(4)
F6_7 0.087(5) 0.055(4) 0.072(5) -0.042(4) -0.034(4) 0.045(4)
P1_8 0.054(3) 0.038(3) 0.086(4) -0.020(2) 0.023(3) -0.008(2)
F1_8 0.054(3) 0.038(3) 0.086(4) -0.020(2) 0.023(3) -0.008(2)
F2_8 0.054(3) 0.038(3) 0.086(4) -0.020(2) 0.023(3) -0.008(2)
F3_8 0.054(3) 0.038(3) 0.086(4) -0.020(2) 0.023(3) -0.008(2)
F4_8 0.054(3) 0.038(3) 0.086(4) -0.020(2) 0.023(3) -0.008(2)
F5_8 0.054(3) 0.038(3) 0.086(4) -0.020(2) 0.023(3) -0.008(2)
F6_8 0.054(3) 0.038(3) 0.086(4) -0.020(2) 0.023(3) -0.008(2)

loop_
_atom_type_symbol
_atom_type_description
_atom_type_scat_dispersion_real
_atom_type_scat_dispersion_imag
_atom_type_scat_source
C C 0.0033 0.0016 'International Tables Vol C Tables 4.2.6.8 and 6.1.1.4'
H H 0.0000 0.0000 'International Tables Vol C Tables 4.2.6.8 and 6.1.1.4'
F F 0.0171 0.0103 'International Tables Vol C Tables 4.2.6.8 and 6.1.1.4'
P P 0.1023 0.0942 'International Tables Vol C Tables 4.2.6.8 and 6.1.1.4'

loop_
_geom_angle_atom_site_label_1
_geom_angle_atom_site_label_2
_geom_angle_atom_site_label_3
_geom_angle
_geom_angle_site_symmetry_1
_geom_angle_site_symmetry_3
_geom_angle_publ_flag
C12 C7 C8 120.9(9) . . ?
C12 C7 P1_2 119.9(8) . . ?
C8 C7 P1_2 119.2(9) . . ?
C12 C7 P1_1 117.1(8) . . ?
C8 C7 P1_1 121.3(9) . . ?
C20 C8 C7 125.1(9) . . ?
C20 C8 C9 118.3(8) . . ?
C7 C8 C9 115.1(8) . . ?
C24 C9 C8 106.1(7) . . ?
C24 C9 C23 106.0(8) . . ?
C8 C9 C23 111.2(8) . . ?
C24 C9 C10 113.1(8) . . ?
C8 C9 C10 109.2(8) . . ?
C23 C9 C10 111.1(8) . . ?
C11 C10 C25 112.7(8) . . ?
C11 C10 C9 109.2(8) . . ?
C25 C10 C9 109.4(8) . . ?
C11 C10 C1 106.8(8) . . ?
C25 C10 C1 106.7(9) . . ?
C9 C10 C1 112.0(7) . . ?
C12 C11 C28 119.5(10) . . ?
C12 C11 C10 119.5(9) . . ?
C28 C11 C10 120.9(8) . . ?
C7 C12 C11 121.0(10) . . ?
C8 C20 C21 122.5(9) . . ?
C20 C21 C22 118.7(10) . . ?
C20 C21 C31 118.1(9) . . ?
C22 C21 C31 123.3(10) . . ?
C23 C22 C21 122.8(10) . . ?
C22 C23 C29 123.8(10) . . ?
C22 C23 C9 121.4(9) . . ?
C29 C23 C9 114.5(10) . . ?
C26 C25 C30 125.4(10) . . ?
C26 C25 C10 118.9(9) . . ?
C30 C25 C10 114.3(10) . . ?
C25 C26 C27 123.8(9) . . ?
C26 C27 C28 117.7(9) . . ?
C26 C27 C33 121.3(9) . . ?
C28 C27 C33 120.7(9) . . ?
C11 C28 C27 119.9(10) . . ?
C30 C29 C23 121.6(10) . . ?
C29 C30 C25 124.7(11) . . ?
C32 C31 C21 108.4(9) . . ?
C32 C31 C35 110.5(10) . . ?
C21 C31 C35 113.9(9) . . ?
C32 C31 C36 108.6(9) . . ?
C21 C31 C36 109.8(9) . . ?
C35 C31 C36 105.6(9) . . ?
C27 C33 C37 115.2(9) . . ?
C27 C33 C34 108.5(8) . . ?
C37 C33 C34 106.4(10) . . ?
C27 C33 C38 111.7(9) . . ?
C37 C33 C38 107.1(9) . . ?
C34 C33 C38 107.5(9) . . ?
C50 C45 C46 122.5(12) . . ?
C50 C45 P1_4 115.7(9) . . ?
C46 C45 P1_4 121.2(10) . . ?
C50 C45 P1_3 115.8(10) . . ?
C46 C45 P1_3 121.2(9) . . ?
C56 C46 C45 126.1(11) . . ?
C56 C46 C47 119.8(11) . . ?
C45 C46 C47 113.5(12) . . ?
C48 C47 C46 117.3(14) . . ?
C48 C47 C57 109.6(13) . . ?
C46 C47 C57 115.9(11) . . ?
C48 C47 C60 102.3(14) . . ?
C46 C47 C60 104.7(14) . . ?
C57 C47 C60 105.2(13) . . ?
C47 C48 C61 116.1(13) . . ?
C47 C48 C49 112.4(13) . . ?
C61 C48 C49 115.2(11) . . ?
C47 C48 C67 104.4(13) . . ?
C61 C48 C67 101.8(12) . . ?
C49 C48 C67 104.9(12) . . ?
C50 C49 C64 126.7(11) . . ?
C50 C49 C48 114.4(11) . . ?
C64 C49 C48 117.4(12) . . ?
C49 C50 C45 123.5(11) . . ?
C46 C56 C59 124.2(11) . . ?
C63 C57 C58 124.0(10) . . ?
C63 C57 C47 119.4(11) . . ?
C58 C57 C47 116.1(11) . . ?
C59 C58 C57 123.3(10) . . ?
C58 C59 C56 117.8(10) . . ?
C58 C59 C70 123.5(10) . . ?
C56 C59 C70 118.6(10) . . ?
C62 C61 C66 124.0(11) . . ?
C62 C61 C48 119.6(11) . . ?
C66 C61 C48 116.4(11) . . ?
C61 C62 C63 119.4(11) . . ?
C57 C63 C62 122.8(11) . . ?
C65 C64 C49 122.4(11) . . ?
C64 C65 C66 122.8(11) . . ?
C64 C65 C75 121.5(11) . . ?
C66 C65 C75 115.7(11) . . ?
C65 C66 C61 122.5(11) . . ?
C72 C70 C71 111.7(11) . . ?
C72 C70 C59 110.0(9) . . ?
C71 C70 C59 108.4(9) . . ?
C72 C70 C73 106.1(9) . . ?
C71 C70 C73 111.9(10) . . ?
C59 C70 C73 108.7(10) . . ?
C74 C75 C77 109.4(14) . . ?
C74 C75 C76 110.7(13) . . ?
C77 C75 C76 109.4(11) . . ?
C74 C75 C65 110.9(12) . . ?
C77 C75 C65 106.2(11) . . ?
C76 C75 C65 110.0(10) . . ?
C1_1 P1_1 C13_1 108.1(10) . . ?
C1_1 P1_1 C7_1 104.7(8) . . ?
C13_1 P1_1 C7_1 104.8(10) . . ?
C1_1 P1_1 C7 110.8(7) . . ?
C13_1 P1_1 C7 111.0(10) . . ?
C7_1 P1_1 C7 116.8(8) . . ?
C2_1 C1_1 C6_1 120.0 . . ?
C2_1 C1_1 P1_1 120.3(8) . . ?
C6_1 C1_1 P1_1 119.6(8) . . ?
C1_1 C2_1 C3_1 120.0 . . ?
C2_1 C3_1 C4_1 120.0 . . ?
C5_1 C4_1 C3_1 120.0 . . ?
C4_1 C5_1 C6_1 120.0 . . ?
C5_1 C6_1 C1_1 120.0 . . ?
C8_1 C7_1 C12_1 120.0 . . ?
C8_1 C7_1 P1_1 120.1(8) . . ?
C12_1 C7_1 P1_1 119.9(8) . . ?
C7_1 C8_1 C9_1 120.0 . . ?
C8_1 C9_1 C10_1 120.0 . . ?
C11_1 C10_1 C9_1 120.0 . . ?
C12_1 C11_1 C10_1 120.0 . . ?
C11_1 C12_1 C7_1 120.0 . . ?
C7_2 P1_2 C7 109.3(7) . . ?
C7_2 P1_2 C13_2 108.7(10) . . ?
C7 P1_2 C13_2 106.8(8) . . ?
C7_2 P1_2 C1_2 110.9(9) . . ?
C7 P1_2 C1_2 111.6(8) . . ?
C13_2 P1_2 C1_2 109.4(9) . . ?
C2_2 C1_2 C6_2 115.6(13) . . ?
C2_2 C1_2 P1_2 121.2(12) . . ?
C6_2 C1_2 P1_2 122.6(11) . . ?
C3_2 C2_2 C1_2 121.2(15) . . ?
C2_2 C3_2 C4_2 123.2(15) . . ?
C3_2 C4_2 C5_2 117.7(15) . . ?
C4_2 C5_2 C6_2 119.4(15) . . ?
C5_2 C6_2 C1_2 122.1(13) . . ?
C12_2 C7_2 C8_2 118.5(14) . . ?
C12_2 C7_2 P1_2 125.4(13) . . ?
C8_2 C7_2 P1_2 116.1(12) . . ?
C9_2 C8_2 C7_2 119.4(15) . . ?
C8_2 C9_2 C10_2 121.6(16) . . ?
C11_2 C10_2 C9_2 118.7(15) . . ?
C10_2 C11_2 C12_2 119.6(15) . . ?
C7_2 C12_2 C11_2 122.0(16) . . ?
C7_3 P1_3 C1_3 108.5(8) . . ?
C7_3 P1_3 C13_3 105.0(10) . . ?
C1_3 P1_3 C13_3 109.6(10) . . ?
C7_3 P1_3 C45 117.4(7) . . ?
C1_3 P1_3 C45 104.3(8) . . ?
C13_3 P1_3 C45 111.8(8) . . ?
C2_3 C1_3 C6_3 121.0(14) . . ?
C2_3 C1_3 P1_3 119.2(12) . . ?
C6_3 C1_3 P1_3 119.7(13) . . ?
C3_3 C2_3 C1_3 119.1(15) . . ?
C4_3 C3_3 C2_3 120.4(17) . . ?
C3_3 C4_3 C5_3 120.3(16) . . ?
C4_3 C5_3 C6_3 121.1(16) . . ?
C5_3 C6_3 C1_3 117.7(16) . . ?
C8_3 C7_3 C12_3 122.4(15) . . ?
C8_3 C7_3 P1_3 115.8(12) . . ?
C12_3 C7_3 P1_3 120.9(13) . . ?
C9_3 C8_3 C7_3 117.4(14) . . ?
C8_3 C9_3 C10_3 120.0(16) . . ?
C11_3 C10_3 C9_3 122.8(17) . . ?
C10_3 C11_3 C12_3 117.5(15) . . ?
C7_3 C12_3 C11_3 119.1(15) . . ?
C45 P1_4 C1_4 117.7(8) . . ?
C45 P1_4 C7_4 102.4(9) . . ?
C1_4 P1_4 C7_4 111.1(9) . . ?
C45 P1_4 C13_4 108.3(10) . . ?
C1_4 P1_4 C13_4 108.9(10) . . ?
C7_4 P1_4 C13_4 108.1(10) . . ?
C6_4 C1_4 C2_4 123.3(14) . . ?
C6_4 C1_4 P1_4 120.2(12) . . ?
C2_4 C1_4 P1_4 116.3(12) . . ?
C3_4 C2_4 C1_4 117.9(15) . . ?
C2_4 C3_4 C4_4 120.8(16) . . ?
C5_4 C4_4 C3_4 117.2(15) . . ?
C6_4 C5_4 C4_4 122.8(16) . . ?
C1_4 C6_4 C5_4 117.8(15) . . ?
C12_4 C7_4 C8_4 120.8(14) . . ?
C12_4 C7_4 P1_4 121.8(12) . . ?
C8_4 C7_4 P1_4 117.1(12) . . ?
C9_4 C8_4 C7_4 119.7(15) . . ?
C8_4 C9_4 C10_4 119.1(15) . . ?
C11_4 C10_4 C9_4 119.8(16) . . ?
C10_4 C11_4 C12_4 121.6(16) . . ?
C7_4 C12_4 C11_4 118.9(15) . . ?
F2_5 P1_5 F5_5 85.4(7) . . ?
F2_5 P1_5 F4_5 177.6(8) . . ?
F5_5 P1_5 F4_5 93.6(7) . . ?
F2_5 P1_5 F6_5 90.1(7) . . ?
F5_5 P1_5 F6_5 175.4(8) . . ?
F4_5 P1_5 F6_5 90.9(7) . . ?
F2_5 P1_5 F3_5 88.1(7) . . ?
F5_5 P1_5 F3_5 86.0(7) . . ?
F4_5 P1_5 F3_5 89.6(7) . . ?
F6_5 P1_5 F3_5 92.7(7) . . ?
F2_5 P1_5 F1_5 90.4(7) . . ?
F5_5 P1_5 F1_5 88.0(7) . . ?
F4_5 P1_5 F1_5 91.7(7) . . ?
F6_5 P1_5 F1_5 93.2(7) . . ?
F3_5 P1_5 F1_5 173.9(8) . . ?
F2_6 P1_6 F5_6 86.2(10) . . ?
F2_6 P1_6 F1_6 97.4(10) . . ?
F5_6 P1_6 F1_6 93.8(10) . . ?
F2_6 P1_6 F4_6 174.2(11) . . ?
F5_6 P1_6 F4_6 90.1(10) . . ?
F1_6 P1_6 F4_6 87.3(10) . . ?
F2_6 P1_6 F6_6 94.1(10) . . ?
F5_6 P1_6 F6_6 177.0(12) . . ?
F1_6 P1_6 F6_6 89.0(10) . . ?
F4_6 P1_6 F6_6 89.3(10) . . ?
F2_6 P1_6 F3_6 90.5(10) . . ?
F5_6 P1_6 F3_6 91.0(10) . . ?
F1_6 P1_6 F3_6 171.0(11) . . ?
F4_6 P1_6 F3_6 85.0(9) . . ?
F6_6 P1_6 F3_6 86.1(10) . . ?
F5_8 P1_7 F6_7 162.0(12) . . ?
F5_8 P1_7 F1_7 100.9(14) . . ?
F6_7 P1_7 F1_7 93.0(12) . . ?
F5_8 P1_7 F4_7 75.5(13) . . ?
F6_7 P1_7 F4_7 93.4(12) . . ?
F1_7 P1_7 F4_7 89.6(10) . . ?
F5_8 P1_7 F3_7 77.0(13) . . ?
F6_7 P1_7 F3_7 88.6(11) . . ?
F1_7 P1_7 F3_7 177.2(13) . . ?
F4_7 P1_7 F3_7 88.1(10) . . ?
F5_8 P1_7 F2_8 98.5(12) . . ?
F6_7 P1_7 F2_8 72.1(10) . . ?
F1_7 P1_7 F2_8 154.1(13) . . ?
F4_7 P1_7 F2_8 111.8(10) . . ?
F3_7 P1_7 F2_8 28.6(8) . . ?
F5_8 P1_7 F5_7 22.2(8) . . ?
F6_7 P1_7 F5_7 172.2(12) . . ?
F1_7 P1_7 F5_7 89.2(11) . . ?
F4_7 P1_7 F5_7 94.1(12) . . ?
F3_7 P1_7 F5_7 89.5(11) . . ?
F2_8 P1_7 F5_7 103.0(11) . . ?
F5_8 P1_7 F1_8 106.9(11) . . ?
F6_7 P1_7 F1_8 89.1(11) . . ?
F1_7 P1_7 F1_8 66.5(9) . . ?
F4_7 P1_7 F1_8 156.1(11) . . ?
F3_7 P1_7 F1_8 115.8(11) . . ?
F2_8 P1_7 F1_8 91.6(10) . . ?
F5_7 P1_7 F1_8 84.9(10) . . ?
F5_8 P1_7 F4_8 101.2(13) . . ?
F6_7 P1_7 F4_8 87.8(11) . . ?
F1_7 P1_7 F4_8 20.9(7) . . ?
F4_7 P1_7 F4_8 69.7(9) . . ?
F3_7 P1_7 F4_8 157.2(10) . . ?
F2_8 P1_7 F4_8 159.8(13) . . ?
F5_7 P1_7 F4_8 96.9(11) . . ?
F1_8 P1_7 F4_8 86.6(9) . . ?
F5_8 P1_7 F2_7 98.2(13) . . ?
F6_7 P1_7 F2_7 92.9(12) . . ?
F1_7 P1_7 F2_7 90.9(10) . . ?
F4_7 P1_7 F2_7 173.7(15) . . ?
F3_7 P1_7 F2_7 91.3(10) . . ?
F2_8 P1_7 F2_7 69.5(9) . . ?
F5_7 P1_7 F2_7 79.6(11) . . ?
F1_8 P1_7 F2_7 24.9(7) . . ?
F4_8 P1_7 F2_7 111.4(10) . . ?
F5_8 P1_7 F3_8 100.0(11) . . ?
F6_7 P1_7 F3_8 64.8(9) . . ?
F1_7 P1_7 F3_8 106.1(10) . . ?
F4_7 P1_7 F3_8 32.8(9) . . ?
F3_7 P1_7 F3_8 72.6(9) . . ?
F2_8 P1_7 F3_8 87.0(9) . . ?
F5_7 P1_7 F3_8 121.6(11) . . ?
F1_8 P1_7 F3_8 153.0(13) . . ?
F4_8 P1_7 F3_8 85.6(9) . . ?
F2_7 P1_7 F3_8 152.1(13) . . ?
F5_8 P1_7 F6_8 174.3(12) . . ?
F6_7 P1_7 F6_8 13.3(8) . . ?
F1_7 P1_7 F6_8 81.2(12) . . ?
F4_7 P1_7 F6_8 99.3(12) . . ?
F3_7 P1_7 F6_8 100.6(12) . . ?
F2_8 P1_7 F6_8 81.1(10) . . ?
F5_7 P1_7 F6_8 163.4(10) . . ?
F1_8 P1_7 F6_8 78.8(9) . . ?
F4_8 P1_7 F6_8 78.9(9) . . ?
F2_7 P1_7 F6_8 87.0(12) . . ?
F3_8 P1_7 F6_8 74.3(9) . . ?
F4_8 F1_7 P1_7 84(2) . . ?
F4_8 F1_7 P1_8 82(2) . . ?
P1_7 F1_7 P1_8 11.6(7) . . ?
F4_8 F1_7 F1_8 139(3) . . ?
P1_7 F1_7 F1_8 57.9(8) . . ?
P1_8 F1_7 F1_8 57.0(7) . . ?
F1_8 F2_7 P1_7 76.9(16) . . ?
F1_8 F2_7 P1_8 74.0(16) . . ?
P1_7 F2_7 P1_8 11.2(7) . . ?
F2_8 F3_7 P1_7 76.6(15) . . ?
F2_8 F3_7 P1_8 69.3(15) . . ?
P1_7 F3_7 P1_8 11.0(7) . . ?
F3_8 F4_7 P1_7 78.5(14) . . ?
F3_8 F4_7 P1_8 69.9(13) . . ?
P1_7 F4_7 P1_8 10.9(7) . . ?
F3_8 F4_7 F5_8 110.6(16) . . ?
P1_7 F4_7 F5_8 43.8(8) . . ?
P1_8 F4_7 F5_8 54.6(6) . . ?
F5_8 F5_7 P1_7 47.6(18) . . ?
F5_8 F5_7 P1_8 50.0(17) . . ?
P1_7 F5_7 P1_8 2.4(6) . . ?
F6_8 F6_7 P1_8 120(3) . . ?
F6_8 F6_7 P1_7 123(3) . . ?
P1_8 F6_7 P1_7 2.5(8) . . ?
F6_8 F6_7 F3_8 141(4) . . ?
P1_8 F6_7 F3_8 62.4(10) . . ?
P1_7 F6_7 F3_8 60.4(8) . . ?
F6_7 P1_8 F2_8 82.2(12) . . ?
F6_7 P1_8 F5_8 161.2(12) . . ?
F2_8 P1_8 F5_8 88.0(9) . . ?
F6_7 P1_8 F1_7 106.5(13) . . ?
F2_8 P1_8 F1_7 160.0(11) . . ?
F5_8 P1_8 F1_7 88.1(12) . . ?
F6_7 P1_8 F6_8 16.5(9) . . ?
F2_8 P1_8 F6_8 93.3(9) . . ?
F5_8 P1_8 F6_8 175.8(10) . . ?
F1_7 P1_8 F6_8 92.0(12) . . ?
F6_7 P1_8 F1_8 102.6(12) . . ?
F2_8 P1_8 F1_8 93.9(9) . . ?
F5_8 P1_8 F1_8 94.0(8) . . ?
F1_7 P1_8 F1_8 66.8(9) . . ?
F6_8 P1_8 F1_8 89.8(8) . . ?
F6_7 P1_8 F3_8 73.7(11) . . ?
F2_8 P1_8 F3_8 90.6(9) . . ?
F5_8 P1_8 F3_8 90.5(8) . . ?
F1_7 P1_8 F3_8 109.0(11) . . ?
F6_8 P1_8 F3_8 85.5(8) . . ?
F1_8 P1_8 F3_8 173.7(9) . . ?
F6_7 P1_8 F4_8 100.2(12) . . ?
F2_8 P1_8 F4_8 176.8(10) . . ?
F5_8 P1_8 F4_8 89.2(9) . . ?
F1_7 P1_8 F4_8 21.0(7) . . ?
F6_8 P1_8 F4_8 89.4(9) . . ?
F1_8 P1_8 F4_8 87.6(9) . . ?
F3_8 P1_8 F4_8 88.0(9) . . ?
F6_7 P1_8 F2_7 105.4(14) . . ?
F2_8 P1_8 F2_7 70.1(9) . . ?
F5_8 P1_8 F2_7 86.0(12) . . ?
F1_7 P1_8 F2_7 90.1(9) . . ?
F6_8 P1_8 F2_7 98.2(12) . . ?
F1_8 P1_8 F2_7 24.9(7) . . ?
F3_8 P1_8 F2_7 160.5(11) . . ?
F4_8 P1_8 F2_7 111.1(9) . . ?
F6_7 P1_8 F3_7 97.6(13) . . ?
F2_8 P1_8 F3_7 28.2(8) . . ?
F5_8 P1_8 F3_7 67.3(11) . . ?
F1_7 P1_8 F3_7 155.4(14) . . ?
F6_8 P1_8 F3_7 112.5(12) . . ?
F1_8 P1_8 F3_7 113.3(10) . . ?
F3_8 P1_8 F3_7 72.5(9) . . ?
F4_8 P1_8 F3_7 148.7(11) . . ?
F2_7 P1_8 F3_7 88.4(10) . . ?
F6_7 P1_8 F4_7 102.6(13) . . ?
F2_8 P1_8 F4_7 109.6(10) . . ?
F5_8 P1_8 F4_7 65.7(11) . . ?
F1_7 P1_8 F4_7 86.5(10) . . ?
F6_8 P1_8 F4_7 110.1(12) . . ?
F1_8 P1_8 F4_7 147.5(12) . . ?
F3_8 P1_8 F4_7 32.7(8) . . ?
F4_8 P1_8 F4_7 67.9(9) . . ?
F2_7 P1_8 F4_7 151.6(14) . . ?
F3_7 P1_8 F4_7 83.2(9) . . ?
F6_7 P1_8 F5_7 173.7(14) . . ?
F2_8 P1_8 F5_7 91.8(9) . . ?
F5_8 P1_8 F5_7 18.3(6) . . ?
F1_7 P1_8 F5_7 78.7(11) . . ?
F6_8 P1_8 F5_7 165.2(9) . . ?
F1_8 P1_8 F5_7 75.9(8) . . ?
F3_8 P1_8 F5_7 108.3(9) . . ?
F4_8 P1_8 F5_7 85.9(9) . . ?
F2_7 P1_8 F5_7 70.6(10) . . ?
F3_7 P1_8 F5_7 77.6(10) . . ?
F4_7 P1_8 F5_7 81.1(11) . . ?
F2_7 F1_8 P1_8 81.0(16) . . ?
F2_7 F1_8 P1_7 78.2(15) . . ?
P1_8 F1_8 P1_7 11.4(7) . . ?
F2_7 F1_8 F1_7 132(2) . . ?
P1_8 F1_8 F1_7 56.2(8) . . ?
P1_7 F1_8 F1_7 55.6(7) . . ?
F3_7 F2_8 P1_8 82.4(16) . . ?
F3_7 F2_8 P1_7 74.7(16) . . ?
P1_8 F2_8 P1_7 11.5(7) . . ?
F4_7 F3_8 P1_8 77.5(12) . . ?
F4_7 F3_8 P1_7 68.7(11) . . ?
P1_8 F3_8 P1_7 11.0(7) . . ?
F4_7 F3_8 F6_7 115.9(14) . . ?
P1_8 F3_8 F6_7 43.9(7) . . ?
P1_7 F3_8 F6_7 54.8(7) . . ?
F1_7 F4_8 P1_8 77(2) . . ?
F1_7 F4_8 P1_7 75(2) . . ?
P1_8 F4_8 P1_7 11.4(7) . . ?
F5_7 F5_8 P1_7 110(2) . . ?
F5_7 F5_8 P1_8 112(2) . . ?
P1_7 F5_8 P1_8 1.7(8) . . ?
F5_7 F5_8 F4_7 148(3) . . ?
P1_7 F5_8 F4_7 60.7(10) . . ?
P1_8 F5_8 F4_7 59.7(9) . . ?
F6_7 F6_8 P1_8 43(2) . . ?
F6_7 F6_8 P1_7 44(2) . . ?
P1_8 F6_8 P1_7 0.8(7) . . ?

loop_
_geom_bond_atom_site_label_1
_geom_bond_atom_site_label_2
_geom_bond_distance
_geom_bond_site_symmetry_2
_geom_bond_publ_flag
C1 C10 1.554(15) . ?
C7 C12 1.390(16) . ?
C7 C8 1.447(13) . ?
C7 P1_2 1.774(14) . ?
C7 P1_1 1.870(16) . ?
C8 C20 1.398(15) . ?
C8 C9 1.515(13) . ?
C9 C24 1.515(12) . ?
C9 C23 1.524(13) . ?
C9 C10 1.540(12) . ?
C10 C11 1.483(14) . ?
C10 C25 1.512(13) . ?
C11 C12 1.401(13) . ?
C11 C28 1.413(16) . ?
C20 C21 1.399(14) . ?
C21 C22 1.406(14) . ?
C21 C31 1.513(15) . ?
C22 C23 1.314(17) . ?
C23 C29 1.442(13) . ?
C25 C26 1.346(15) . ?
C25 C30 1.424(15) . ?
C26 C27 1.419(13) . ?
C27 C28 1.442(14) . ?
C27 C33 1.472(14) . ?
C29 C30 1.350(17) . ?
C31 C32 1.513(17) . ?
C31 C35 1.552(16) . ?
C31 C36 1.558(16) . ?
C33 C37 1.558(16) . ?
C33 C34 1.561(16) . ?
C33 C38 1.572(13) . ?
C45 C50 1.400(15) . ?
C45 C46 1.411(17) . ?
C45 P1_4 1.678(15) . ?
C45 P1_3 1.908(15) . ?
C46 C56 1.343(18) . ?
C46 C47 1.487(18) . ?
C47 C48 1.43(2) . ?
C47 C57 1.542(16) . ?
C47 C60 1.70(3) . ?
C48 C61 1.499(19) . ?
C48 C49 1.541(16) . ?
C48 C67 1.68(2) . ?
C49 C50 1.395(19) . ?
C49 C64 1.397(17) . ?
C56 C59 1.442(15) . ?
C57 C63 1.325(18) . ?
C57 C58 1.438(14) . ?
C58 C59 1.405(16) . ?
C59 C70 1.539(15) . ?
C61 C62 1.335(17) . ?
C61 C66 1.445(16) . ?
C62 C63 1.419(18) . ?
C64 C65 1.333(17) . ?
C65 C66 1.366(17) . ?
C65 C75 1.629(16) . ?
C70 C72 1.504(15) . ?
C70 C71 1.508(17) . ?
C70 C73 1.538(17) . ?
C74 C75 1.49(2) . ?
C75 C77 1.48(2) . ?
C75 C76 1.504(17) . ?
P1_1 C1_1 1.782(11) . ?
P1_1 C13_1 1.788(16) . ?
P1_1 C7_1 1.827(12) . ?
C1_1 C2_1 1.3900 . ?
C1_1 C6_1 1.3900 . ?
C2_1 C3_1 1.3900 . ?
C3_1 C4_1 1.3900 . ?
C4_1 C5_1 1.3900 . ?
C5_1 C6_1 1.3900 . ?
C7_1 C8_1 1.3900 . ?
C7_1 C12_1 1.3900 . ?
C8_1 C9_1 1.3900 . ?
C9_1 C10_1 1.3900 . ?
C10_1 C11_1 1.3900 . ?
C11_1 C12_1 1.3900 . ?
P1_2 C7_2 1.765(14) . ?
P1_2 C13_2 1.777(15) . ?
P1_2 C1_2 1.805(14) . ?
C1_2 C2_2 1.385(15) . ?
C1_2 C6_2 1.401(15) . ?
C2_2 C3_2 1.359(16) . ?
C3_2 C4_2 1.359(16) . ?
C4_2 C5_2 1.379(15) . ?
C5_2 C6_2 1.400(16) . ?
C7_2 C12_2 1.382(15) . ?
C7_2 C8_2 1.388(16) . ?
C8_2 C9_2 1.385(16) . ?
C9_2 C10_2 1.398(16) . ?
C10_2 C11_2 1.369(16) . ?
C11_2 C12_2 1.388(16) . ?
P1_3 C7_3 1.763(16) . ?
P1_3 C1_3 1.778(15) . ?
P1_3 C13_3 1.809(15) . ?
C1_3 C2_3 1.398(16) . ?
C1_3 C6_3 1.407(16) . ?
C2_3 C3_3 1.387(16) . ?
C3_3 C4_3 1.372(16) . ?
C4_3 C5_3 1.385(17) . ?
C5_3 C6_3 1.391(16) . ?
C7_3 C8_3 1.370(16) . ?
C7_3 C12_3 1.381(15) . ?
C8_3 C9_3 1.369(16) . ?
C9_3 C10_3 1.377(15) . ?
C10_3 C11_3 1.359(16) . ?
C11_3 C12_3 1.387(16) . ?
P1_4 C1_4 1.774(15) . ?
P1_4 C7_4 1.794(15) . ?
P1_4 C13_4 1.802(16) . ?
C1_4 C6_4 1.361(16) . ?
C1_4 C2_4 1.394(16) . ?
C2_4 C3_4 1.389(16) . ?
C3_4 C4_4 1.410(16) . ?
C4_4 C5_4 1.404(16) . ?
C5_4 C6_4 1.369(16) . ?
C7_4 C12_4 1.380(16) . ?
C7_4 C8_4 1.406(16) . ?
C8_4 C9_4 1.388(16) . ?
C9_4 C10_4 1.412(17) . ?
C10_4 C11_4 1.375(16) . ?
C11_4 C12_4 1.381(16) . ?
P1_5 F2_5 1.580(10) . ?
P1_5 F5_5 1.595(11) . ?
P1_5 F4_5 1.594(10) . ?
P1_5 F6_5 1.600(11) . ?
P1_5 F3_5 1.615(10) . ?
P1_5 F1_5 1.617(11) . ?
P1_6 F2_6 1.567(14) . ?
P1_6 F5_6 1.588(14) . ?
P1_6 F1_6 1.596(14) . ?
P1_6 F4_6 1.603(13) . ?
P1_6 F6_6 1.605(14) . ?
P1_6 F3_6 1.624(14) . ?
P1_7 F5_8 1.267(19) . ?
P1_7 F6_7 1.579(15) . ?
P1_7 F1_7 1.581(14) . ?
P1_7 F4_7 1.596(13) . ?
P1_7 F3_7 1.597(14) . ?
P1_7 F2_8 1.61(2) . ?
P1_7 F5_7 1.610(15) . ?
P1_7 F1_8 1.623(17) . ?
P1_7 F4_8 1.625(19) . ?
P1_7 F2_7 1.631(13) . ?
P1_7 F3_8 1.679(17) . ?
P1_7 F6_8 1.91(2) . ?
F1_7 F4_8 0.584(18) . ?
F1_7 P1_8 1.588(19) . ?
F1_7 F1_8 1.76(2) . ?
F2_7 F1_8 0.70(2) . ?
F2_7 P1_8 1.645(18) . ?
F3_7 F2_8 0.79(2) . ?
F3_7 P1_8 1.664(19) . ?
F4_7 F3_8 0.93(2) . ?
F4_7 P1_8 1.68(2) . ?
F4_7 F5_8 1.77(2) . ?
F5_7 F5_8 0.648(17) . ?
F5_7 P1_8 1.92(2) . ?
F6_7 F6_8 0.52(2) . ?
F6_7 P1_8 1.26(2) . ?
F6_7 F3_8 1.75(2) . ?
P1_8 F2_8 1.570(13) . ?
P1_8 F5_8 1.585(12) . ?
P1_8 F6_8 1.593(12) . ?
P1_8 F1_8 1.601(12) . ?
P1_8 F3_8 1.614(12) . ?
P1_8 F4_8 1.616(14) . ?
